data_4030044
loop_
_publ_author_name
'Wang, Haijun'
'Fronczek, Frank R.'
'Vicente, M Gra\,ca H'
'Smith, Kevin M.'

_publ_section_title
;
 Functionalization of 3,5,8-Trichlorinated BODIPY Dyes.
;
_journal_issue 21
_journal_name_full 'The Journal of organic chemistry'
_journal_page_first 10342
_journal_paper_doi 10.1021/jo501969z
_journal_volume 79
_journal_year 2014
_chemical_formula_moiety 'C29 H38 B Cl F2 N2 O4 Si2'
_chemical_formula_sum 'C29 H38 B Cl F2 N2 O4 Si2'
_chemical_formula_weight 619.05
_chemical_name_systematic
; 
 ? 
;
_space_group_IT_number 14
_symmetry_cell_setting monoclinic
_symmetry_space_group_name_Hall '-P 2ybc'
_symmetry_space_group_name_H-M 'P 1 21/c 1'
_atom_sites_solution_hydrogens geom
_atom_sites_solution_primary direct
_atom_sites_solution_secondary difmap
_audit_creation_method SHELXL-97
_cell_angle_alpha 90
_cell_angle_beta 104.620(3)
_cell_angle_gamma 90
_cell_formula_units_Z 4
_cell_length_a 12.9614(8)
_cell_length_b 11.0262(6)
_cell_length_c 23.1458(14)
_cell_measurement_reflns_used 9109
_cell_measurement_temperature 100.0(5)
_cell_measurement_theta_max 67.90
_cell_measurement_theta_min 3.52
_cell_volume 3200.8(3)
_computing_cell_refinement 'Bruker SAINT'
_computing_data_collection 'Bruker APEX2'
_computing_data_reduction 'Bruker SAINT'
_computing_molecular_graphics 'ORTEP-3 for Windows (Farrugia, 2012)'
_computing_publication_material 'SHELXL-97 (Sheldrick, 2008)'
_computing_structure_refinement 'SHELXL-97 (Sheldrick, 2008)'
_computing_structure_solution 'SHELXS-97 (Sheldrick, 2008)'
_diffrn_ambient_temperature 100.0(5)
_diffrn_measured_fraction_theta_full 0.992
_diffrn_measured_fraction_theta_max 0.969
_diffrn_measurement_device_type 'Bruker Kappa APEX-II DUO'
_diffrn_measurement_method '\f and \w scans'
_diffrn_radiation_monochromator 'QUAZAR multilayer optics'
_diffrn_radiation_source 'I\mS microfocus'
_diffrn_radiation_type CuK\a
_diffrn_radiation_wavelength 1.54184
_diffrn_reflns_av_R_equivalents 0.0406
_diffrn_reflns_av_sigmaI/netI 0.0311
_diffrn_reflns_limit_h_max 15
_diffrn_reflns_limit_h_min -13
_diffrn_reflns_limit_k_max 11
_diffrn_reflns_limit_k_min -13
_diffrn_reflns_limit_l_max 26
_diffrn_reflns_limit_l_min -27
_diffrn_reflns_number 26461
_diffrn_reflns_theta_full 66.50
_diffrn_reflns_theta_max 68.76
_diffrn_reflns_theta_min 3.52
_exptl_absorpt_coefficient_mu 2.176
_exptl_absorpt_correction_T_max 0.9786
_exptl_absorpt_correction_T_min 0.7612
_exptl_absorpt_correction_type multi-scan
_exptl_absorpt_process_details 'SADABS (Sheldrick, 2004)'
_exptl_crystal_colour 'dark purple'
_exptl_crystal_density_diffrn 1.285
_exptl_crystal_density_method 'not measured'
_exptl_crystal_description plate
_exptl_crystal_F_000 1304
_exptl_crystal_size_max 0.29
_exptl_crystal_size_mid 0.26
_exptl_crystal_size_min 0.01
_refine_diff_density_max 0.561
_refine_diff_density_min -0.355
_refine_diff_density_rms 0.065
_refine_ls_extinction_method none
_refine_ls_goodness_of_fit_ref 1.039
_refine_ls_hydrogen_treatment constr
_refine_ls_matrix_type full
_refine_ls_number_parameters 380
_refine_ls_number_reflns 5732
_refine_ls_number_restraints 0
_refine_ls_restrained_S_all 1.039
_refine_ls_R_factor_all 0.0616
_refine_ls_R_factor_gt 0.0516
_refine_ls_shift/su_max 0.001
_refine_ls_shift/su_mean 0.000
_refine_ls_structure_factor_coef Fsqd
_refine_ls_weighting_details 'calc w=1/[\s^2^(Fo^2^)+(0.0824P)^2^+2.4317P] where P=(Fo^2^+2Fc^2^)/3'
_refine_ls_weighting_scheme calc
_refine_ls_wR_factor_gt 0.1379
_refine_ls_wR_factor_ref 0.1477
_reflns_number_gt 4759
_reflns_number_total 5732
_reflns_threshold_expression I>2\s(I)
_cod_data_source_file jo501969z_si_002.cif
_cod_data_source_block Compound20
_cod_depositor_comments
;
The following automatic conversions were performed:

'_symmetry_cell_setting' value 'Monoclinic' changed to 'monoclinic'
according to
/home/saulius/struct/COD-crude-data--automatic-downloads/rss-feeds/ACS/lib/dictionaries/cif_core.dic
dictionary named 'cif_core.dic' version 2.4.2 from 2011-04-26.

Automatic conversion script
Id: cif_fix_values 2827 2014-09-09 07:05:25Z andrius 

 Adding full bibliography for 4030032--4030045.cif.
;
_cod_original_sg_symbol_Hall '-P 2ybc  '
_cod_original_sg_symbol_H-M 'P 21/c  '
_cod_database_code 4030044

loop_
_symmetry_equiv_pos_as_xyz
'x, y, z'
'-x, y+1/2, -z+1/2'
'-x, -y, -z'
'x, -y-1/2, z-1/2'

loop_
_atom_site_label
_atom_site_type_symbol
_atom_site_fract_x
_atom_site_fract_y
_atom_site_fract_z
_atom_site_U_iso_or_equiv
_atom_site_adp_type
_atom_site_occupancy
_atom_site_symmetry_multiplicity
_atom_site_calc_flag
_atom_site_refinement_flags
Si1 Si 0.60191(6) 0.37551(7) 0.34646(3) 0.0434(2) Uani 1 1 d .
Si2 Si 0.91263(6) -0.25252(6) 0.76772(3) 0.0369(2) Uani 1 1 d .
Cl1 Cl 0.34956(6) 0.02182(6) 0.63793(3) 0.0454(2) Uani 1 1 d .
F1 F 0.56683(12) -0.09371(12) 0.62774(6) 0.0387(4) Uani 1 1 d .
F2 F 0.60777(12) 0.08306(13) 0.67785(6) 0.0388(3) Uani 1 1 d .
O1 O 0.38936(16) 0.56883(18) 0.40169(9) 0.0494(5) Uani 1 1 d .
O2 O 0.22320(17) 0.5109(3) 0.38950(11) 0.0687(7) Uani 1 1 d .
O3 O 0.96921(14) 0.31052(17) 0.44099(9) 0.0437(5) Uani 1 1 d .
O4 O 0.88666(15) 0.48342(16) 0.45342(9) 0.0451(5) Uani 1 1 d .
N1 N 0.49105(16) 0.09093(18) 0.57886(9) 0.0307(4) Uani 1 1 d .
N2 N 0.68259(16) 0.04468(17) 0.59411(8) 0.0292(4) Uani 1 1 d .
C1 C 0.3894(2) 0.0959(2) 0.58292(12) 0.0355(6) Uani 1 1 d .
C2 C 0.3248(2) 0.1667(2) 0.53802(12) 0.0358(6) Uani 1 1 d .
C3 C 0.38961(19) 0.2083(2) 0.50339(11) 0.0329(5) Uani 1 1 d .
C4 C 0.49425(19) 0.1616(2) 0.52902(10) 0.0298(5) Uani 1 1 d .
C5 C 0.59074(19) 0.1750(2) 0.51320(10) 0.0285(5) Uani 1 1 d .
C6 C 0.68454(19) 0.1159(2) 0.54542(10) 0.0281(5) Uani 1 1 d .
C7 C 0.78892(19) 0.1121(2) 0.53606(10) 0.0298(5) Uani 1 1 d .
C8 C 0.84872(19) 0.0365(2) 0.57998(11) 0.0325(5) Uani 1 1 d .
C9 C 0.7816(2) -0.0033(2) 0.61495(11) 0.0313(5) Uani 1 1 d .
C10 C 0.2084(2) 0.1917(3) 0.53037(14) 0.0461(7) Uani 1 1 d .
H10A H 0.1997 0.2691 0.5494 0.069 Uiso 1 1 calc R
H10B H 0.1768 0.1265 0.5490 0.069 Uiso 1 1 calc R
H10C H 0.1726 0.1957 0.4877 0.069 Uiso 1 1 calc R
C11 C 0.3525(2) 0.2893(2) 0.45050(11) 0.0362(6) Uani 1 1 d .
H11A H 0.2789 0.2669 0.4290 0.043 Uiso 1 1 calc R
H11B H 0.3988 0.2779 0.4228 0.043 Uiso 1 1 calc R
C12 C 0.3552(2) 0.4229(2) 0.46938(12) 0.0392(6) Uani 1 1 d .
H12A H 0.3109 0.4339 0.4981 0.047 Uiso 1 1 calc R
H12B H 0.4294 0.4462 0.4895 0.047 Uiso 1 1 calc R
C13 C 0.3142(2) 0.5035(2) 0.41623(12) 0.0392(6) Uani 1 1 d .
C14 C 0.3540(3) 0.6462(3) 0.35002(14) 0.0553(8) Uani 1 1 d .
H14A H 0.3292 0.5960 0.3143 0.083 Uiso 1 1 calc R
H14B H 0.4133 0.6973 0.3455 0.083 Uiso 1 1 calc R
H14C H 0.2954 0.6977 0.3553 0.083 Uiso 1 1 calc R
C15 C 0.59586(19) 0.2482(2) 0.46285(11) 0.0312(5) Uani 1 1 d .
C16 C 0.6012(2) 0.3053(2) 0.41954(12) 0.0368(6) Uani 1 1 d .
C17 C 0.7072(3) 0.2995(3) 0.31833(14) 0.0583(8) Uani 1 1 d .
H17A H 0.7760 0.3084 0.3476 0.087 Uiso 1 1 calc R
H17B H 0.7111 0.3367 0.2805 0.087 Uiso 1 1 calc R
H17C H 0.6901 0.2131 0.3120 0.087 Uiso 1 1 calc R
C18 C 0.6305(3) 0.5397(3) 0.35884(15) 0.0587(9) Uani 1 1 d .
H18A H 0.5817 0.5746 0.3805 0.088 Uiso 1 1 calc R
H18B H 0.6206 0.5806 0.3202 0.088 Uiso 1 1 calc R
H18C H 0.7042 0.5505 0.3823 0.088 Uiso 1 1 calc R
C19 C 0.4680(2) 0.3471(3) 0.29644(13) 0.0539(8) Uani 1 1 d .
H19A H 0.4563 0.2595 0.2914 0.081 Uiso 1 1 calc R
H19B H 0.4634 0.3844 0.2575 0.081 Uiso 1 1 calc R
H19C H 0.4135 0.3823 0.3140 0.081 Uiso 1 1 calc R
C20 C 0.83233(19) 0.1758(2) 0.49048(11) 0.0324(5) Uani 1 1 d .
H20A H 0.7781 0.1757 0.4517 0.039 Uiso 1 1 calc R
H20B H 0.8959 0.1319 0.4851 0.039 Uiso 1 1 calc R
C21 C 0.8632(2) 0.3075(2) 0.50931(11) 0.0361(6) Uani 1 1 d .
H21A H 0.7997 0.3498 0.5157 0.043 Uiso 1 1 calc R
H21B H 0.9178 0.3064 0.5479 0.043 Uiso 1 1 calc R
C22 C 0.90578(19) 0.3785(2) 0.46532(12) 0.0361(6) Uani 1 1 d .
C23 C 1.0193(3) 0.3730(3) 0.40077(17) 0.0609(9) Uani 1 1 d .
H23A H 0.9644 0.4070 0.3676 0.091 Uiso 1 1 calc R
H23B H 1.0635 0.3159 0.3851 0.091 Uiso 1 1 calc R
H23C H 1.0641 0.4386 0.4221 0.091 Uiso 1 1 calc R
C24 C 0.9633(2) 0.0006(2) 0.58942(13) 0.0398(6) Uani 1 1 d .
H24A H 0.9697 -0.0590 0.5591 0.060 Uiso 1 1 calc R
H24B H 0.9891 -0.0351 0.6292 0.060 Uiso 1 1 calc R
H24C H 1.0060 0.0724 0.5861 0.060 Uiso 1 1 calc R
C25 C 0.8126(2) -0.0831(2) 0.66528(11) 0.0355(6) Uani 1 1 d .
C26 C 0.8516(2) -0.1499(2) 0.70533(12) 0.0401(6) Uani 1 1 d .
C27 C 0.8557(4) -0.4041(3) 0.75021(18) 0.0834(14) Uani 1 1 d .
H27A H 0.7820 -0.4046 0.7539 0.125 Uiso 1 1 calc R
H27B H 0.8980 -0.4631 0.7781 0.125 Uiso 1 1 calc R
H27C H 0.8567 -0.4257 0.7093 0.125 Uiso 1 1 calc R
C28 C 1.0574(3) -0.2512(5) 0.7775(2) 0.0991(18) Uani 1 1 d .
H28A H 1.0913 -0.3040 0.8110 0.149 Uiso 1 1 calc R
H28B H 1.0842 -0.1682 0.7858 0.149 Uiso 1 1 calc R
H28C H 1.0742 -0.2806 0.7410 0.149 Uiso 1 1 calc R
C29 C 0.8780(5) -0.1962(4) 0.83510(17) 0.1069(19) Uani 1 1 d .
H29A H 0.8003 -0.1911 0.8278 0.160 Uiso 1 1 calc R
H29B H 0.9092 -0.1156 0.8451 0.160 Uiso 1 1 calc R
H29C H 0.9061 -0.2519 0.8683 0.160 Uiso 1 1 calc R
B1 B 0.5875(2) 0.0272(2) 0.62274(12) 0.0322(6) Uani 1 1 d .

loop_
_atom_site_aniso_label
_atom_site_aniso_U_11
_atom_site_aniso_U_22
_atom_site_aniso_U_33
_atom_site_aniso_U_23
_atom_site_aniso_U_13
_atom_site_aniso_U_12
Si1 0.0413(4) 0.0474(4) 0.0377(4) 0.0154(3) 0.0032(3) -0.0090(3)
Si2 0.0401(4) 0.0340(4) 0.0341(4) 0.0040(3) 0.0047(3) 0.0005(3)
Cl1 0.0505(4) 0.0461(4) 0.0467(4) -0.0047(3) 0.0256(3) -0.0115(3)
F1 0.0493(8) 0.0268(7) 0.0434(8) 0.0013(6) 0.0178(7) -0.0047(6)
F2 0.0521(9) 0.0378(8) 0.0283(7) -0.0035(6) 0.0135(6) -0.0034(7)
O1 0.0505(11) 0.0372(10) 0.0548(12) 0.0086(9) 0.0027(9) -0.0088(9)
O2 0.0390(12) 0.107(2) 0.0578(14) 0.0317(13) 0.0084(10) 0.0001(12)
O3 0.0385(10) 0.0364(10) 0.0616(12) 0.0051(9) 0.0225(9) -0.0027(8)
O4 0.0426(10) 0.0335(10) 0.0584(12) 0.0074(9) 0.0111(9) -0.0013(8)
N1 0.0361(11) 0.0264(10) 0.0324(10) -0.0041(8) 0.0139(8) -0.0029(8)
N2 0.0354(10) 0.0240(10) 0.0276(10) -0.0011(8) 0.0070(8) -0.0012(8)
C1 0.0423(14) 0.0294(12) 0.0396(13) -0.0104(10) 0.0189(11) -0.0092(11)
C2 0.0352(13) 0.0301(13) 0.0439(14) -0.0121(11) 0.0132(11) -0.0026(10)
C3 0.0357(12) 0.0258(12) 0.0373(13) -0.0102(10) 0.0095(10) -0.0007(10)
C4 0.0361(12) 0.0233(11) 0.0306(12) -0.0052(9) 0.0096(10) -0.0017(10)
C5 0.0347(12) 0.0222(11) 0.0283(11) -0.0037(9) 0.0075(9) -0.0008(9)
C6 0.0361(12) 0.0216(11) 0.0270(11) -0.0024(9) 0.0086(9) -0.0022(9)
C7 0.0333(12) 0.0253(11) 0.0310(12) -0.0054(9) 0.0087(10) -0.0021(9)
C8 0.0336(12) 0.0267(12) 0.0346(13) -0.0050(10) 0.0038(10) -0.0018(10)
C9 0.0367(13) 0.0248(11) 0.0296(12) -0.0028(9) 0.0030(10) -0.0018(10)
C10 0.0355(13) 0.0426(16) 0.0634(18) -0.0148(13) 0.0183(13) -0.0028(12)
C11 0.0328(12) 0.0356(13) 0.0385(14) -0.0062(11) 0.0060(10) 0.0049(11)
C12 0.0422(14) 0.0323(13) 0.0400(14) -0.0021(11) 0.0043(11) -0.0029(11)
C13 0.0380(14) 0.0407(14) 0.0391(14) -0.0030(11) 0.0105(11) 0.0023(11)
C14 0.066(2) 0.0380(16) 0.0573(19) 0.0105(13) 0.0076(15) -0.0051(14)
C15 0.0304(12) 0.0282(12) 0.0339(13) -0.0018(10) 0.0060(10) -0.0007(10)
C16 0.0349(13) 0.0354(13) 0.0376(14) 0.0038(11) 0.0044(11) -0.0027(11)
C17 0.0572(18) 0.077(2) 0.0412(16) 0.0188(15) 0.0141(14) -0.0029(17)
C18 0.0555(18) 0.0499(18) 0.062(2) 0.0208(15) -0.0011(15) -0.0147(15)
C19 0.0505(17) 0.0618(19) 0.0425(16) 0.0163(14) -0.0015(13) -0.0124(15)
C20 0.0332(12) 0.0282(12) 0.0377(13) -0.0029(10) 0.0122(10) -0.0015(10)
C21 0.0399(13) 0.0302(13) 0.0380(13) -0.0024(10) 0.0094(11) -0.0050(11)
C22 0.0292(12) 0.0336(14) 0.0434(14) -0.0003(11) 0.0052(10) -0.0058(10)
C23 0.0562(19) 0.0504(18) 0.089(3) 0.0066(17) 0.0428(19) -0.0041(15)
C24 0.0330(13) 0.0364(14) 0.0467(15) 0.0005(11) 0.0040(11) -0.0007(11)
C25 0.0405(13) 0.0275(12) 0.0360(13) -0.0011(10) 0.0053(11) -0.0015(11)
C26 0.0432(14) 0.0354(14) 0.0395(14) 0.0017(12) 0.0066(12) -0.0008(11)
C27 0.102(3) 0.051(2) 0.073(2) 0.0185(18) -0.023(2) -0.021(2)
C28 0.0431(19) 0.127(4) 0.122(4) 0.074(3) 0.012(2) 0.009(2)
C29 0.187(6) 0.086(3) 0.046(2) 0.005(2) 0.026(3) 0.061(3)
B1 0.0431(15) 0.0259(13) 0.0293(13) -0.0007(10) 0.0124(12) -0.0032(12)

loop_
_atom_type_symbol
_atom_type_description
_atom_type_scat_dispersion_real
_atom_type_scat_dispersion_imag
_atom_type_scat_source
C C 0.0181 0.0091 'International Tables Vol C Tables 4.2.6.8 and 6.1.1.4'
H H 0.0000 0.0000 'International Tables Vol C Tables 4.2.6.8 and 6.1.1.4'
N N 0.0311 0.0180 'International Tables Vol C Tables 4.2.6.8 and 6.1.1.4'
O O 0.0492 0.0322 'International Tables Vol C Tables 4.2.6.8 and 6.1.1.4'
B B 0.0090 0.0039 'International Tables Vol C Tables 4.2.6.8 and 6.1.1.4'
F F 0.0727 0.0534 'International Tables Vol C Tables 4.2.6.8 and 6.1.1.4'
Si Si 0.2541 0.3302 'International Tables Vol C Tables 4.2.6.8 and 6.1.1.4'
Cl Cl 0.3639 0.7018 'International Tables Vol C Tables 4.2.6.8 and 6.1.1.4'

loop_
_geom_angle_atom_site_label_1
_geom_angle_atom_site_label_2
_geom_angle_atom_site_label_3
_geom_angle
C19 Si1 C17 111.12(16)
C19 Si1 C18 112.37(15)
C17 Si1 C18 111.06(17)
C19 Si1 C16 106.15(13)
C17 Si1 C16 107.69(13)
C18 Si1 C16 108.18(14)
C27 Si2 C28 112.2(2)
C27 Si2 C29 109.0(3)
C28 Si2 C29 110.7(3)
C27 Si2 C26 108.47(14)
C28 Si2 C26 108.36(16)
C29 Si2 C26 107.96(16)
C13 O1 C14 115.6(2)
C22 O3 C23 115.5(2)
C1 N1 C4 105.5(2)
C1 N1 B1 127.5(2)
C4 N1 B1 126.8(2)
C9 N2 C6 107.5(2)
C9 N2 B1 125.5(2)
C6 N2 B1 126.9(2)
N1 C1 C2 112.6(2)
N1 C1 Cl1 121.4(2)
C2 C1 Cl1 126.0(2)
C3 C2 C1 106.3(2)
C3 C2 C10 127.8(3)
C1 C2 C10 125.9(3)
C2 C3 C4 107.0(2)
C2 C3 C11 124.0(2)
C4 C3 C11 129.0(2)
C5 C4 N1 119.3(2)
C5 C4 C3 132.1(2)
N1 C4 C3 108.6(2)
C4 C5 C6 121.3(2)
C4 C5 C15 120.1(2)
C6 C5 C15 118.6(2)
N2 C6 C5 120.2(2)
N2 C6 C7 108.8(2)
C5 C6 C7 131.0(2)
C8 C7 C6 106.4(2)
C8 C7 C20 124.0(2)
C6 C7 C20 129.5(2)
C7 C8 C9 107.3(2)
C7 C8 C24 127.9(2)
C9 C8 C24 124.8(2)
N2 C9 C8 110.0(2)
N2 C9 C25 124.9(2)
C8 C9 C25 125.1(2)
C2 C10 H10A 109.5
C2 C10 H10B 109.5
H10A C10 H10B 109.5
C2 C10 H10C 109.5
H10A C10 H10C 109.5
H10B C10 H10C 109.5
C3 C11 C12 111.2(2)
C3 C11 H11A 109.4
C12 C11 H11A 109.4
C3 C11 H11B 109.4
C12 C11 H11B 109.4
H11A C11 H11B 108.0
C13 C12 C11 110.9(2)
C13 C12 H12A 109.5
C11 C12 H12A 109.5
C13 C12 H12B 109.5
C11 C12 H12B 109.5
H12A C12 H12B 108.1
O2 C13 O1 121.9(3)
O2 C13 C12 124.5(3)
O1 C13 C12 113.6(2)
O1 C14 H14A 109.5
O1 C14 H14B 109.5
H14A C14 H14B 109.5
O1 C14 H14C 109.5
H14A C14 H14C 109.5
H14B C14 H14C 109.5
C16 C15 C5 177.3(3)
C15 C16 Si1 172.3(2)
Si1 C17 H17A 109.5
Si1 C17 H17B 109.5
H17A C17 H17B 109.5
Si1 C17 H17C 109.5
H17A C17 H17C 109.5
H17B C17 H17C 109.5
Si1 C18 H18A 109.5
Si1 C18 H18B 109.5
H18A C18 H18B 109.5
Si1 C18 H18C 109.5
H18A C18 H18C 109.5
H18B C18 H18C 109.5
Si1 C19 H19A 109.5
Si1 C19 H19B 109.5
H19A C19 H19B 109.5
Si1 C19 H19C 109.5
H19A C19 H19C 109.5
H19B C19 H19C 109.5
C7 C20 C21 111.2(2)
C7 C20 H20A 109.4
C21 C20 H20A 109.4
C7 C20 H20B 109.4
C21 C20 H20B 109.4
H20A C20 H20B 108.0
C22 C21 C20 114.5(2)
C22 C21 H21A 108.6
C20 C21 H21A 108.6
C22 C21 H21B 108.6
C20 C21 H21B 108.6
H21A C21 H21B 107.6
O4 C22 O3 123.8(2)
O4 C22 C21 124.8(2)
O3 C22 C21 111.4(2)
O3 C23 H23A 109.5
O3 C23 H23B 109.5
H23A C23 H23B 109.5
O3 C23 H23C 109.5
H23A C23 H23C 109.5
H23B C23 H23C 109.5
C8 C24 H24A 109.5
C8 C24 H24B 109.5
H24A C24 H24B 109.5
C8 C24 H24C 109.5
H24A C24 H24C 109.5
H24B C24 H24C 109.5
C26 C25 C9 171.0(3)
C25 C26 Si2 179.6(3)
Si2 C27 H27A 109.5
Si2 C27 H27B 109.5
H27A C27 H27B 109.5
Si2 C27 H27C 109.5
H27A C27 H27C 109.5
H27B C27 H27C 109.5
Si2 C28 H28A 109.5
Si2 C28 H28B 109.5
H28A C28 H28B 109.5
Si2 C28 H28C 109.5
H28A C28 H28C 109.5
H28B C28 H28C 109.5
Si2 C29 H29A 109.5
Si2 C29 H29B 109.5
H29A C29 H29B 109.5
Si2 C29 H29C 109.5
H29A C29 H29C 109.5
H29B C29 H29C 109.5
F1 B1 F2 110.6(2)
F1 B1 N2 110.5(2)
F2 B1 N2 110.7(2)
F1 B1 N1 110.5(2)
F2 B1 N1 109.5(2)
N2 B1 N1 104.95(19)

loop_
_geom_bond_atom_site_label_1
_geom_bond_atom_site_label_2
_geom_bond_distance
Si1 C19 1.854(3)
Si1 C17 1.854(4)
Si1 C18 1.855(3)
Si1 C16 1.863(3)
Si2 C27 1.830(4)
Si2 C28 1.832(4)
Si2 C29 1.836(4)
Si2 C26 1.848(3)
Cl1 C1 1.699(3)
F1 B1 1.371(3)
F2 B1 1.380(3)
O1 C13 1.322(3)
O1 C14 1.446(3)
O2 C13 1.189(3)
O3 C22 1.338(3)
O3 C23 1.438(3)
O4 C22 1.200(3)
N1 C1 1.346(3)
N1 C4 1.401(3)
N1 B1 1.564(3)
N2 C9 1.359(3)
N2 C6 1.379(3)
N2 B1 1.551(3)
C1 C2 1.397(4)
C2 C3 1.378(4)
C2 C10 1.500(4)
C3 C4 1.432(3)
C3 C11 1.494(4)
C4 C5 1.397(3)
C5 C6 1.415(3)
C5 C15 1.433(3)
C6 C7 1.424(3)
C7 C8 1.390(3)
C7 C20 1.491(3)
C8 C9 1.400(4)
C8 C24 1.499(4)
C9 C25 1.434(3)
C10 H10A 0.9800
C10 H10B 0.9800
C10 H10C 0.9800
C11 C12 1.534(4)
C11 H11A 0.9900
C11 H11B 0.9900
C12 C13 1.502(4)
C12 H12A 0.9900
C12 H12B 0.9900
C14 H14A 0.9800
C14 H14B 0.9800
C14 H14C 0.9800
C15 C16 1.200(4)
C17 H17A 0.9800
C17 H17B 0.9800
C17 H17C 0.9800
C18 H18A 0.9800
C18 H18B 0.9800
C18 H18C 0.9800
C19 H19A 0.9800
C19 H19B 0.9800
C19 H19C 0.9800
C20 C21 1.540(3)
C20 H20A 0.9900
C20 H20B 0.9900
C21 C22 1.496(4)
C21 H21A 0.9900
C21 H21B 0.9900
C23 H23A 0.9800
C23 H23B 0.9800
C23 H23C 0.9800
C24 H24A 0.9800
C24 H24B 0.9800
C24 H24C 0.9800
C25 C26 1.192(4)
C27 H27A 0.9800
C27 H27B 0.9800
C27 H27C 0.9800
C28 H28A 0.9800
C28 H28B 0.9800
C28 H28C 0.9800
C29 H29A 0.9800
C29 H29B 0.9800
C29 H29C 0.9800

loop_
_geom_torsion_atom_site_label_1
_geom_torsion_atom_site_label_2
_geom_torsion_atom_site_label_3
_geom_torsion_atom_site_label_4
_geom_torsion
C4 N1 C1 C2 0.0(3)
B1 N1 C1 C2 176.3(2)
C4 N1 C1 Cl1 -179.98(16)
B1 N1 C1 Cl1 -3.7(3)
N1 C1 C2 C3 0.3(3)
Cl1 C1 C2 C3 -179.70(18)
N1 C1 C2 C10 -179.2(2)
Cl1 C1 C2 C10 0.7(4)
C1 C2 C3 C4 -0.5(3)
C10 C2 C3 C4 179.1(2)
C1 C2 C3 C11 -179.1(2)
C10 C2 C3 C11 0.4(4)
C1 N1 C4 C5 179.5(2)
B1 N1 C4 C5 3.2(3)
C1 N1 C4 C3 -0.3(2)
B1 N1 C4 C3 -176.6(2)
C2 C3 C4 C5 -179.3(2)
C11 C3 C4 C5 -0.8(4)
C2 C3 C4 N1 0.5(3)
C11 C3 C4 N1 179.1(2)
N1 C4 C5 C6 1.9(3)
C3 C4 C5 C6 -178.3(2)
N1 C4 C5 C15 -179.2(2)
C3 C4 C5 C15 0.6(4)
C9 N2 C6 C5 178.1(2)
B1 N2 C6 C5 -5.1(3)
C9 N2 C6 C7 -0.3(2)
B1 N2 C6 C7 176.5(2)
C4 C5 C6 N2 -1.0(3)
C15 C5 C6 N2 -180.0(2)
C4 C5 C6 C7 176.9(2)
C15 C5 C6 C7 -2.0(4)
N2 C6 C7 C8 0.4(3)
C5 C6 C7 C8 -177.8(2)
N2 C6 C7 C20 -178.2(2)
C5 C6 C7 C20 3.6(4)
C6 C7 C8 C9 -0.3(3)
C20 C7 C8 C9 178.4(2)
C6 C7 C8 C24 179.0(2)
C20 C7 C8 C24 -2.3(4)
C6 N2 C9 C8 0.1(3)
B1 N2 C9 C8 -176.8(2)
C6 N2 C9 C25 -179.8(2)
B1 N2 C9 C25 3.3(4)
C7 C8 C9 N2 0.1(3)
C24 C8 C9 N2 -179.2(2)
C7 C8 C9 C25 -179.9(2)
C24 C8 C9 C25 0.7(4)
C2 C3 C11 C12 84.5(3)
C4 C3 C11 C12 -93.8(3)
C3 C11 C12 C13 -178.0(2)
C14 O1 C13 O2 -2.2(4)
C14 O1 C13 C12 178.9(2)
C11 C12 C13 O2 72.4(4)
C11 C12 C13 O1 -108.6(3)
C8 C7 C20 C21 -97.3(3)
C6 C7 C20 C21 81.0(3)
C7 C20 C21 C22 -179.0(2)
C23 O3 C22 O4 3.1(4)
C23 O3 C22 C21 -176.3(2)
C20 C21 C22 O4 141.3(3)
C20 C21 C22 O3 -39.3(3)
C9 N2 B1 F1 -56.2(3)
C6 N2 B1 F1 127.6(2)
C9 N2 B1 F2 66.7(3)
C6 N2 B1 F2 -109.6(2)
C9 N2 B1 N1 -175.3(2)
C6 N2 B1 N1 8.5(3)
C1 N1 B1 F1 57.8(3)
C4 N1 B1 F1 -126.6(2)
C1 N1 B1 F2 -64.2(3)
C4 N1 B1 F2 111.3(2)
C1 N1 B1 N2 176.9(2)
C4 N1 B1 N2 -7.5(3)
